data_4510218
loop_
_publ_author_name
'Shaabani, Shabnam'
'Shaabani, Ahmad'
'Ng, Seik Weng'

_publ_section_title
;
 One-Pot Synthesis of Coumarin-3-carboxamides Containing a Triazole Ring
 via an Isocyanide-Based Six-Component Reaction.
;
_journal_issue 4
_journal_name_full 'ACS combinatorial science'
_journal_page_first 176
_journal_page_last 183
_journal_paper_doi 10.1021/co4001259
_journal_volume 16
_journal_year 2014
_chemical_formula_moiety 'C40 H35 Br N6 O7'
_chemical_formula_sum 'C40 H35 Br N6 O7'
_chemical_formula_weight 791.65
_chemical_name_systematic
; 
 ? 
;
_space_group_IT_number 2
_symmetry_cell_setting triclinic
_symmetry_space_group_name_Hall '-P 1'
_symmetry_space_group_name_H-M 'P -1'
_atom_sites_solution_hydrogens geom
_atom_sites_solution_primary direct
_atom_sites_solution_secondary difmap
_audit_creation_method SHELXL-97
_cell_angle_alpha 63.668(2)
_cell_angle_beta 76.613(2)
_cell_angle_gamma 78.042(2)
_cell_formula_units_Z 2
_cell_length_a 12.4676(15)
_cell_length_b 13.1793(16)
_cell_length_c 13.4844(16)
_cell_measurement_reflns_used 2455
_cell_measurement_temperature 295(2)
_cell_measurement_theta_max 20.2284
_cell_measurement_theta_min 2.1685
_cell_volume 1917.9(4)
_computing_cell_refinement 'SAINT (Bruker, 2009)'
_computing_data_collection 'APEX2 (Bruker, 2009)'
_computing_data_reduction SAINT
_computing_molecular_graphics 'X-Seed (Barbour, 2001)'
_computing_publication_material 'publCIF (Westrip, 2010)'
_computing_structure_refinement 'SHELXL-97 (Sheldrick, 2008)'
_computing_structure_solution 'SHELXS-97 (Sheldrick, 2008)'
_diffrn_ambient_temperature 295(2)
_diffrn_measured_fraction_theta_full 0.994
_diffrn_measured_fraction_theta_max 0.994
_diffrn_measurement_device_type 'Bruker SMART APEX diffractometer'
_diffrn_measurement_method '\w scans'
_diffrn_radiation_monochromator graphite
_diffrn_radiation_source 'fine-focus sealed tube'
_diffrn_radiation_type MoK\a
_diffrn_radiation_wavelength 0.71073
_diffrn_reflns_av_R_equivalents 0.0460
_diffrn_reflns_av_sigmaI/netI 0.0851
_diffrn_reflns_limit_h_max 16
_diffrn_reflns_limit_h_min -16
_diffrn_reflns_limit_k_max 16
_diffrn_reflns_limit_k_min -17
_diffrn_reflns_limit_l_max 17
_diffrn_reflns_limit_l_min -17
_diffrn_reflns_number 18559
_diffrn_reflns_theta_full 27.59
_diffrn_reflns_theta_max 27.59
_diffrn_reflns_theta_min 1.86
_diffrn_standards_decay_% 0
_diffrn_standards_interval_count 0
_diffrn_standards_interval_time 0
_diffrn_standards_number 0
_exptl_absorpt_coefficient_mu 1.129
_exptl_absorpt_correction_T_max 0.8057
_exptl_absorpt_correction_T_min 0.6021
_exptl_absorpt_correction_type multi-scan
_exptl_absorpt_process_details 'SADABS (Sheldrick, 1996)'
_exptl_crystal_colour colorless
_exptl_crystal_density_diffrn 1.371
_exptl_crystal_density_method 'not measured'
_exptl_crystal_description prism
_exptl_crystal_F_000 816
_exptl_crystal_size_max 0.50
_exptl_crystal_size_mid 0.30
_exptl_crystal_size_min 0.20
_refine_diff_density_max 0.678
_refine_diff_density_min -0.834
_refine_diff_density_rms 0.059
_refine_ls_extinction_method none
_refine_ls_goodness_of_fit_ref 1.016
_refine_ls_hydrogen_treatment constr
_refine_ls_matrix_type full
_refine_ls_number_parameters 488
_refine_ls_number_reflns 8838
_refine_ls_number_restraints 0
_refine_ls_restrained_S_all 1.016
_refine_ls_R_factor_all 0.1532
_refine_ls_R_factor_gt 0.0643
_refine_ls_shift/su_max 0.001
_refine_ls_shift/su_mean 0.001
_refine_ls_structure_factor_coef Fsqd
_refine_ls_weighting_details 'calc w=1/[\s^2^(Fo^2^)+(0.0924P)^2^+0.3272P] where P=(Fo^2^+2Fc^2^)/3'
_refine_ls_weighting_scheme calc
_refine_ls_wR_factor_gt 0.1635
_refine_ls_wR_factor_ref 0.2038
_reflns_number_gt 4069
_reflns_number_total 8838
_reflns_threshold_expression I>2\s(I)
_cod_data_source_file co4001259_si_003.cif
_cod_data_source_block a
_cod_depositor_comments
;Adding full bibliography for
 ./tmp-cod-update-bibliographies-27874/cifs/4510218.cif.
;
_cod_database_code 4510218

loop_
_symmetry_equiv_pos_as_xyz
'x, y, z'
'-x, -y, -z'

loop_
_atom_site_label
_atom_site_type_symbol
_atom_site_fract_x
_atom_site_fract_y
_atom_site_fract_z
_atom_site_U_iso_or_equiv
_atom_site_adp_type
_atom_site_occupancy
_atom_site_symmetry_multiplicity
_atom_site_calc_flag
_atom_site_refinement_flags
Br1 Br 0.76420(5) 0.90661(5) 0.59917(6) 0.1036(3) Uani 1 1 d .
O1 O 0.4283(3) 0.8737(3) 0.3630(2) 0.0734(9) Uani 1 1 d .
O2 O 0.2791(3) 0.8084(3) 0.3608(3) 0.0910(11) Uani 1 1 d .
O3 O 0.3082(2) 0.5538(2) 0.5472(2) 0.0625(8) Uani 1 1 d .
O4 O 0.2647(2) 0.4615(2) 0.8417(2) 0.0548(7) Uani 1 1 d .
O5 O -0.00666(19) 0.6084(2) 0.56301(19) 0.0498(7) Uani 1 1 d .
O6 O 0.5171(4) 0.6772(7) -0.1229(4) 0.208(3) Uani 1 1 d .
O7 O 0.3641(3) 0.7746(4) -0.1403(3) 0.1168(15) Uani 1 1 d .
N1 N 0.1865(2) 0.6284(2) 0.6572(2) 0.0407(7) Uani 1 1 d .
N2 N 0.1872(3) 0.3258(3) 0.8354(3) 0.0509(8) Uani 1 1 d .
H2 H 0.1351 0.3128 0.8097 0.061 Uiso 1 1 calc R
N3 N -0.0112(2) 0.7091(3) 0.2680(2) 0.0447(7) Uani 1 1 d .
N4 N 0.0803(2) 0.7135(3) 0.1950(2) 0.0470(8) Uani 1 1 d .
N5 N 0.1654(2) 0.6775(2) 0.2533(2) 0.0416(7) Uani 1 1 d .
N6 N 0.4307(4) 0.7099(5) -0.0827(3) 0.0918(14) Uani 1 1 d .
C1 C 0.5050(4) 0.8774(3) 0.4203(3) 0.0583(11) Uani 1 1 d .
C2 C 0.5823(4) 0.9530(4) 0.3604(4) 0.0748(14) Uani 1 1 d .
H2A H 0.5824 0.9983 0.2843 0.090 Uiso 1 1 calc R
C3 C 0.6588(4) 0.9609(4) 0.4136(5) 0.0792(15) Uani 1 1 d .
H3 H 0.7111 1.0120 0.3736 0.095 Uiso 1 1 calc R
C4 C 0.6591(4) 0.8935(4) 0.5268(4) 0.0693(13) Uani 1 1 d .
C5 C 0.5817(3) 0.8190(4) 0.5862(4) 0.0613(11) Uani 1 1 d .
H5 H 0.5816 0.7744 0.6624 0.074 Uiso 1 1 calc R
C6 C 0.5023(3) 0.8096(3) 0.5328(3) 0.0534(10) Uani 1 1 d .
C7 C 0.4182(3) 0.7322(3) 0.5893(3) 0.0546(10) Uani 1 1 d .
H7 H 0.4144 0.6856 0.6655 0.066 Uiso 1 1 calc R
C8 C 0.3465(3) 0.7275(3) 0.5325(3) 0.0513(10) Uani 1 1 d .
C9 C 0.3464(4) 0.8035(4) 0.4148(4) 0.0644(12) Uani 1 1 d .
C10 C 0.2770(3) 0.6300(3) 0.5800(3) 0.0464(9) Uani 1 1 d .
C11 C 0.1431(3) 0.7226(3) 0.6878(3) 0.0425(9) Uani 1 1 d .
C12 C 0.0890(4) 0.8195(3) 0.6156(4) 0.0632(12) Uani 1 1 d .
H12 H 0.0794 0.8236 0.5475 0.076 Uiso 1 1 calc R
C13 C 0.0483(4) 0.9112(4) 0.6434(4) 0.0725(13) Uani 1 1 d .
H13 H 0.0114 0.9760 0.5935 0.087 Uiso 1 1 calc R
C14 C 0.0611(4) 0.9086(4) 0.7421(4) 0.0645(12) Uani 1 1 d .
C15 C 0.1140(4) 0.8094(4) 0.8151(4) 0.0755(14) Uani 1 1 d .
H15 H 0.1221 0.8044 0.8840 0.091 Uiso 1 1 calc R
C16 C 0.1549(4) 0.7177(4) 0.7879(4) 0.0617(11) Uani 1 1 d .
H16 H 0.1907 0.6522 0.8382 0.074 Uiso 1 1 calc R
C17 C 0.0241(5) 1.0115(4) 0.7703(5) 0.1021(19) Uani 1 1 d .
H17A H 0.0138 0.9868 0.8500 0.153 Uiso 1 1 calc R
H17B H -0.0446 1.0499 0.7435 0.153 Uiso 1 1 calc R
H17C H 0.0798 1.0628 0.7351 0.153 Uiso 1 1 calc R
C18 C 0.1339(3) 0.5216(3) 0.7133(3) 0.0366(8) Uani 1 1 d .
H18 H 0.1424 0.4916 0.6568 0.044 Uiso 1 1 calc R
C19 C 0.2012(3) 0.4340(3) 0.8043(3) 0.0410(8) Uani 1 1 d .
C20 C 0.2521(3) 0.2282(3) 0.9090(3) 0.0527(10) Uani 1 1 d .
H20 H 0.3241 0.2515 0.9024 0.063 Uiso 1 1 calc R
C21 C 0.2007(6) 0.1875(5) 1.0278(4) 0.117(2) Uani 1 1 d .
H21A H 0.1284 0.1653 1.0365 0.140 Uiso 1 1 calc R
H21B H 0.1900 0.2489 1.0516 0.140 Uiso 1 1 calc R
C22 C 0.2736(7) 0.0851(5) 1.1024(5) 0.138(3) Uani 1 1 d .
H22A H 0.3433 0.1092 1.0991 0.165 Uiso 1 1 calc R
H22B H 0.2363 0.0582 1.1795 0.165 Uiso 1 1 calc R
C23 C 0.2961(6) -0.0077(5) 1.0670(5) 0.117(2) Uani 1 1 d .
H23A H 0.3462 -0.0684 1.1124 0.141 Uiso 1 1 calc R
H23B H 0.2273 -0.0380 1.0794 0.141 Uiso 1 1 calc R
C24 C 0.3448(6) 0.0286(6) 0.9501(5) 0.136(3) Uani 1 1 d .
H24A H 0.3514 -0.0336 0.9283 0.163 Uiso 1 1 calc R
H24B H 0.4188 0.0480 0.9395 0.163 Uiso 1 1 calc R
C25 C 0.2732(6) 0.1328(5) 0.8755(5) 0.122(2) Uani 1 1 d .
H25A H 0.3105 0.1584 0.7984 0.147 Uiso 1 1 calc R
H25B H 0.2028 0.1101 0.8790 0.147 Uiso 1 1 calc R
C26 C 0.0116(3) 0.5414(3) 0.7508(3) 0.0372(8) Uani 1 1 d .
C27 C -0.0357(3) 0.5163(3) 0.8611(3) 0.0467(9) Uani 1 1 d .
H27 H 0.0096 0.4864 0.9160 0.056 Uiso 1 1 calc R
C28 C -0.1498(3) 0.5352(3) 0.8913(3) 0.0543(10) Uani 1 1 d .
H28 H -0.1802 0.5198 0.9656 0.065 Uiso 1 1 calc R
C29 C -0.2172(3) 0.5762(3) 0.8118(3) 0.0560(10) Uani 1 1 d .
H29 H -0.2937 0.5871 0.8328 0.067 Uiso 1 1 calc R
C30 C -0.1736(3) 0.6019(3) 0.7005(3) 0.0494(9) Uani 1 1 d .
H30 H -0.2200 0.6296 0.6468 0.059 Uiso 1 1 calc R
C31 C -0.0596(3) 0.5856(3) 0.6707(3) 0.0384(8) Uani 1 1 d .
C32 C -0.0686(3) 0.6561(3) 0.4737(3) 0.0455(9) Uani 1 1 d .
H32A H -0.1102 0.7286 0.4690 0.055 Uiso 1 1 calc R
H32B H -0.1201 0.6051 0.4838 0.055 Uiso 1 1 calc R
C33 C 0.0150(3) 0.6719(3) 0.3716(3) 0.0397(8) Uani 1 1 d .
C34 C 0.1275(3) 0.6514(3) 0.3630(3) 0.0459(9) Uani 1 1 d .
H34 H 0.1693 0.6251 0.4203 0.055 Uiso 1 1 calc R
C35 C 0.2766(3) 0.6635(3) 0.2001(3) 0.0438(9) Uani 1 1 d .
C36 C 0.3606(3) 0.6126(4) 0.2642(4) 0.0613(11) Uani 1 1 d .
H36 H 0.3450 0.5903 0.3414 0.074 Uiso 1 1 calc R
C37 C 0.4689(4) 0.5950(4) 0.2122(4) 0.0705(13) Uani 1 1 d .
H37 H 0.5256 0.5618 0.2552 0.085 Uiso 1 1 calc R
C38 C 0.4932(4) 0.6258(4) 0.0988(4) 0.0686(12) Uani 1 1 d .
H38 H 0.5652 0.6131 0.0642 0.082 Uiso 1 1 calc R
C39 C 0.4071(3) 0.6760(4) 0.0384(3) 0.0602(11) Uani 1 1 d .
C40 C 0.2988(3) 0.6963(3) 0.0857(3) 0.0520(10) Uani 1 1 d .
H40 H 0.2428 0.7309 0.0419 0.062 Uiso 1 1 calc R

loop_
_atom_site_aniso_label
_atom_site_aniso_U_11
_atom_site_aniso_U_22
_atom_site_aniso_U_33
_atom_site_aniso_U_23
_atom_site_aniso_U_13
_atom_site_aniso_U_12
Br1 0.0849(4) 0.0856(4) 0.1550(6) -0.0525(4) -0.0185(4) -0.0354(3)
O1 0.089(2) 0.068(2) 0.0446(16) -0.0044(15) 0.0015(16) -0.0275(17)
O2 0.121(3) 0.085(2) 0.062(2) -0.0074(18) -0.030(2) -0.038(2)
O3 0.0590(18) 0.0658(19) 0.0667(18) -0.0379(16) 0.0110(14) -0.0148(14)
O4 0.0498(16) 0.0586(17) 0.0654(17) -0.0259(14) -0.0274(13) -0.0047(13)
O5 0.0356(14) 0.0707(17) 0.0341(13) -0.0166(13) -0.0074(11) 0.0022(12)
O6 0.105(4) 0.354(9) 0.074(3) -0.063(4) 0.011(3) 0.073(4)
O7 0.084(3) 0.186(5) 0.060(2) -0.039(3) -0.005(2) -0.011(3)
N1 0.0426(17) 0.0393(17) 0.0374(16) -0.0133(14) -0.0030(13) -0.0089(13)
N2 0.0494(19) 0.0408(19) 0.057(2) -0.0086(16) -0.0246(16) -0.0044(14)
N3 0.0417(18) 0.0525(19) 0.0417(17) -0.0198(15) -0.0142(14) -0.0005(14)
N4 0.0386(18) 0.060(2) 0.0431(17) -0.0219(16) -0.0106(15) -0.0007(15)
N5 0.0393(17) 0.0491(18) 0.0374(17) -0.0177(14) -0.0094(13) -0.0044(14)
N6 0.056(3) 0.139(4) 0.058(3) -0.033(3) 0.007(2) -0.002(3)
C1 0.064(3) 0.054(3) 0.053(3) -0.023(2) 0.009(2) -0.019(2)
C2 0.085(4) 0.054(3) 0.063(3) -0.010(2) 0.020(3) -0.031(3)
C3 0.069(3) 0.056(3) 0.104(4) -0.034(3) 0.022(3) -0.029(2)
C4 0.058(3) 0.053(3) 0.097(4) -0.037(3) 0.008(2) -0.015(2)
C5 0.055(3) 0.058(3) 0.070(3) -0.028(2) 0.002(2) -0.016(2)
C6 0.051(2) 0.046(2) 0.056(3) -0.019(2) 0.0066(19) -0.0142(19)
C7 0.058(3) 0.054(2) 0.041(2) -0.0125(19) 0.0046(19) -0.016(2)
C8 0.051(2) 0.055(2) 0.044(2) -0.0173(19) -0.0007(18) -0.0138(19)
C9 0.081(3) 0.057(3) 0.046(2) -0.012(2) -0.002(2) -0.019(2)
C10 0.042(2) 0.051(2) 0.042(2) -0.0147(19) -0.0069(17) -0.0093(18)
C11 0.037(2) 0.041(2) 0.048(2) -0.0165(18) -0.0055(16) -0.0073(16)
C12 0.082(3) 0.046(3) 0.055(3) -0.014(2) -0.019(2) -0.001(2)
C13 0.088(4) 0.041(3) 0.076(3) -0.016(2) -0.020(3) 0.008(2)
C14 0.058(3) 0.052(3) 0.085(3) -0.033(3) -0.001(2) -0.013(2)
C15 0.085(4) 0.080(4) 0.079(3) -0.049(3) -0.024(3) 0.005(3)
C16 0.072(3) 0.059(3) 0.062(3) -0.031(2) -0.027(2) 0.009(2)
C17 0.102(4) 0.071(4) 0.144(5) -0.065(4) 0.000(4) -0.008(3)
C18 0.039(2) 0.0359(19) 0.0337(18) -0.0129(16) -0.0070(15) -0.0043(15)
C19 0.035(2) 0.043(2) 0.038(2) -0.0132(17) -0.0037(16) -0.0007(16)
C20 0.055(2) 0.047(2) 0.050(2) -0.009(2) -0.024(2) -0.0011(19)
C21 0.185(7) 0.074(4) 0.059(3) -0.019(3) -0.014(4) 0.027(4)
C22 0.251(9) 0.077(4) 0.070(4) -0.013(3) -0.071(5) 0.022(5)
C23 0.182(7) 0.062(4) 0.090(4) -0.012(3) -0.051(4) 0.009(4)
C24 0.164(7) 0.105(5) 0.097(5) -0.036(4) -0.037(5) 0.074(5)
C25 0.175(6) 0.094(4) 0.080(4) -0.042(3) -0.055(4) 0.071(4)
C26 0.040(2) 0.0338(19) 0.039(2) -0.0142(16) -0.0104(16) -0.0058(15)
C27 0.050(2) 0.053(2) 0.039(2) -0.0196(18) -0.0063(17) -0.0090(18)
C28 0.051(3) 0.067(3) 0.044(2) -0.029(2) 0.0071(19) -0.008(2)
C29 0.039(2) 0.063(3) 0.059(3) -0.027(2) 0.004(2) -0.0025(19)
C30 0.042(2) 0.051(2) 0.053(2) -0.021(2) -0.0091(18) -0.0015(17)
C31 0.038(2) 0.0351(19) 0.0374(19) -0.0126(16) -0.0034(16) -0.0030(15)
C32 0.038(2) 0.055(2) 0.037(2) -0.0147(18) -0.0105(16) 0.0025(17)
C33 0.037(2) 0.039(2) 0.045(2) -0.0180(17) -0.0124(16) -0.0009(15)
C34 0.048(2) 0.053(2) 0.036(2) -0.0171(18) -0.0108(17) -0.0045(18)
C35 0.038(2) 0.049(2) 0.045(2) -0.0199(18) -0.0035(17) -0.0079(17)
C36 0.047(3) 0.082(3) 0.056(3) -0.029(2) -0.010(2) -0.006(2)
C37 0.043(3) 0.093(4) 0.070(3) -0.033(3) -0.010(2) 0.003(2)
C38 0.045(3) 0.088(3) 0.073(3) -0.039(3) 0.002(2) -0.005(2)
C39 0.050(3) 0.073(3) 0.052(2) -0.025(2) 0.003(2) -0.010(2)
C40 0.043(2) 0.059(3) 0.052(2) -0.019(2) -0.0082(18) -0.0105(18)

loop_
_atom_type_symbol
_atom_type_description
_atom_type_scat_dispersion_real
_atom_type_scat_dispersion_imag
_atom_type_scat_source
C C 0.0033 0.0016 'International Tables Vol C Tables 4.2.6.8 and 6.1.1.4'
H H 0.0000 0.0000 'International Tables Vol C Tables 4.2.6.8 and 6.1.1.4'
N N 0.0061 0.0033 'International Tables Vol C Tables 4.2.6.8 and 6.1.1.4'
O O 0.0106 0.0060 'International Tables Vol C Tables 4.2.6.8 and 6.1.1.4'
Br Br -0.2901 2.4595 'International Tables Vol C Tables 4.2.6.8 and 6.1.1.4'

loop_
_geom_angle_atom_site_label_1
_geom_angle_atom_site_label_2
_geom_angle_atom_site_label_3
_geom_angle
C9 O1 C1 122.1(3)
C31 O5 C32 120.2(3)
C10 N1 C11 123.1(3)
C10 N1 C18 116.1(3)
C11 N1 C18 120.8(3)
C19 N2 C20 124.3(3)
C19 N2 H2 117.9
C20 N2 H2 117.9
N4 N3 C33 109.6(3)
N3 N4 N5 106.5(3)
N4 N5 C34 110.7(3)
N4 N5 C35 120.8(3)
C34 N5 C35 128.4(3)
O6 N6 O7 120.7(5)
O6 N6 C39 119.4(5)
O7 N6 C39 119.8(4)
C6 C1 C2 121.8(4)
C6 C1 O1 121.0(3)
C2 C1 O1 117.2(4)
C3 C2 C1 119.4(5)
C3 C2 H2A 120.3
C1 C2 H2A 120.3
C2 C3 C4 120.4(4)
C2 C3 H3 119.8
C4 C3 H3 119.8
C5 C4 C3 119.9(5)
C5 C4 Br1 120.2(4)
C3 C4 Br1 119.9(3)
C4 C5 C6 120.4(4)
C4 C5 H5 119.8
C6 C5 H5 119.8
C1 C6 C5 118.0(4)
C1 C6 C7 118.1(4)
C5 C6 C7 123.9(4)
C8 C7 C6 120.3(4)
C8 C7 H7 119.9
C6 C7 H7 119.9
C7 C8 C9 121.2(4)
C7 C8 C10 121.5(3)
C9 C8 C10 116.3(4)
O2 C9 O1 118.6(4)
O2 C9 C8 124.2(4)
O1 C9 C8 117.2(4)
O3 C10 N1 122.9(3)
O3 C10 C8 117.6(3)
N1 C10 C8 119.5(3)
C16 C11 C12 118.8(4)
C16 C11 N1 121.2(3)
C12 C11 N1 120.0(3)
C11 C12 C13 120.5(4)
C11 C12 H12 119.7
C13 C12 H12 119.7
C14 C13 C12 121.5(4)
C14 C13 H13 119.2
C12 C13 H13 119.2
C13 C14 C15 117.3(4)
C13 C14 C17 122.2(5)
C15 C14 C17 120.5(5)
C16 C15 C14 121.4(4)
C16 C15 H15 119.3
C14 C15 H15 119.3
C11 C16 C15 120.4(4)
C11 C16 H16 119.8
C15 C16 H16 119.8
C14 C17 H17A 109.5
C14 C17 H17B 109.5
H17A C17 H17B 109.5
C14 C17 H17C 109.5
H17A C17 H17C 109.5
H17B C17 H17C 109.5
N1 C18 C26 112.6(3)
N1 C18 C19 108.5(3)
C26 C18 C19 115.8(3)
N1 C18 H18 106.4
C26 C18 H18 106.4
C19 C18 H18 106.4
O4 C19 N2 123.1(3)
O4 C19 C18 122.4(3)
N2 C19 C18 114.5(3)
N2 C20 C25 111.5(3)
N2 C20 C21 113.3(4)
C25 C20 C21 108.9(4)
N2 C20 H20 107.6
C25 C20 H20 107.6
C21 C20 H20 107.6
C20 C21 C22 111.2(5)
C20 C21 H21A 109.4
C22 C21 H21A 109.4
C20 C21 H21B 109.4
C22 C21 H21B 109.4
H21A C21 H21B 108.0
C23 C22 C21 111.5(5)
C23 C22 H22A 109.3
C21 C22 H22A 109.3
C23 C22 H22B 109.3
C21 C22 H22B 109.3
H22A C22 H22B 108.0
C24 C23 C22 112.3(6)
C24 C23 H23A 109.1
C22 C23 H23A 109.1
C24 C23 H23B 109.1
C22 C23 H23B 109.1
H23A C23 H23B 107.9
C23 C24 C25 110.9(5)
C23 C24 H24A 109.5
C25 C24 H24A 109.5
C23 C24 H24B 109.5
C25 C24 H24B 109.5
H24A C24 H24B 108.0
C20 C25 C24 112.8(5)
C20 C25 H25A 109.0
C24 C25 H25A 109.0
C20 C25 H25B 109.0
C24 C25 H25B 109.0
H25A C25 H25B 107.8
C27 C26 C31 117.7(3)
C27 C26 C18 123.5(3)
C31 C26 C18 118.8(3)
C26 C27 C28 121.0(3)
C26 C27 H27 119.5
C28 C27 H27 119.5
C29 C28 C27 119.9(3)
C29 C28 H28 120.1
C27 C28 H28 120.1
C28 C29 C30 121.1(4)
C28 C29 H29 119.5
C30 C29 H29 119.5
C29 C30 C31 118.7(4)
C29 C30 H30 120.7
C31 C30 H30 120.7
O5 C31 C30 124.0(3)
O5 C31 C26 114.4(3)
C30 C31 C26 121.6(3)
O5 C32 C33 105.1(3)
O5 C32 H32A 110.7
C33 C32 H32A 110.7
O5 C32 H32B 110.7
C33 C32 H32B 110.7
H32A C32 H32B 108.8
N3 C33 C34 108.0(3)
N3 C33 C32 123.7(3)
C34 C33 C32 128.2(3)
N5 C34 C33 105.2(3)
N5 C34 H34 127.4
C33 C34 H34 127.4
C36 C35 C40 120.6(3)
C36 C35 N5 119.6(3)
C40 C35 N5 119.7(3)
C35 C36 C37 119.4(4)
C35 C36 H36 120.3
C37 C36 H36 120.3
C38 C37 C36 121.2(4)
C38 C37 H37 119.4
C36 C37 H37 119.4
C37 C38 C39 117.4(4)
C37 C38 H38 121.3
C39 C38 H38 121.3
C38 C39 C40 123.6(4)
C38 C39 N6 118.6(4)
C40 C39 N6 117.8(4)
C39 C40 C35 117.7(4)
C39 C40 H40 121.1
C35 C40 H40 121.1

loop_
_geom_bond_atom_site_label_1
_geom_bond_atom_site_label_2
_geom_bond_distance
Br1 C4 1.879(5)
O1 C9 1.369(5)
O1 C1 1.381(5)
O2 C9 1.207(5)
O3 C10 1.228(4)
O4 C19 1.217(4)
O5 C31 1.373(4)
O5 C32 1.414(4)
O6 N6 1.176(5)
O7 N6 1.200(5)
N1 C10 1.344(4)
N1 C11 1.441(4)
N1 C18 1.480(4)
N2 C19 1.333(4)
N2 C20 1.450(5)
N2 H2 0.8800
N3 N4 1.316(4)
N3 C33 1.356(4)
N4 N5 1.347(4)
N5 C34 1.350(4)
N5 C35 1.421(4)
N6 C39 1.462(6)
C1 C6 1.374(6)
C1 C2 1.379(6)
C2 C3 1.364(7)
C2 H2A 0.9300
C3 C4 1.385(7)
C3 H3 0.9300
C4 C5 1.369(6)
C5 C6 1.404(6)
C5 H5 0.9300
C6 C7 1.451(5)
C7 C8 1.332(5)
C7 H7 0.9300
C8 C9 1.453(6)
C8 C10 1.512(5)
C11 C16 1.364(5)
C11 C12 1.370(5)
C12 C13 1.385(6)
C12 H12 0.9300
C13 C14 1.361(6)
C13 H13 0.9300
C14 C15 1.384(6)
C14 C17 1.521(6)
C15 C16 1.381(6)
C15 H15 0.9300
C16 H16 0.9300
C17 H17A 0.9600
C17 H17B 0.9600
C17 H17C 0.9600
C18 C26 1.497(5)
C18 C19 1.537(5)
C18 H18 0.9800
C20 C25 1.472(7)
C20 C21 1.473(6)
C20 H20 0.9800
C21 C22 1.540(8)
C21 H21A 0.9700
C21 H21B 0.9700
C22 C23 1.455(8)
C22 H22A 0.9700
C22 H22B 0.9700
C23 C24 1.445(8)
C23 H23A 0.9700
C23 H23B 0.9700
C24 C25 1.543(7)
C24 H24A 0.9700
C24 H24B 0.9700
C25 H25A 0.9700
C25 H25B 0.9700
C26 C27 1.382(5)
C26 C31 1.401(5)
C27 C28 1.387(5)
C27 H27 0.9300
C28 C29 1.366(5)
C28 H28 0.9300
C29 C30 1.381(5)
C29 H29 0.9300
C30 C31 1.384(5)
C30 H30 0.9300
C32 C33 1.482(5)
C32 H32A 0.9700
C32 H32B 0.9700
C33 C34 1.359(5)
C34 H34 0.9300
C35 C36 1.381(5)
C35 C40 1.380(5)
C36 C37 1.395(6)
C36 H36 0.9300
C37 C38 1.371(6)
C37 H37 0.9300
C38 C39 1.373(6)
C38 H38 0.9300
C39 C40 1.380(5)
C40 H40 0.9300

loop_
_geom_hbond_atom_site_label_D
_geom_hbond_atom_site_label_H
_geom_hbond_atom_site_label_A
_geom_hbond_distance_DH
_geom_hbond_distance_HA
_geom_hbond_distance_DA
_geom_hbond_angle_DHA
_geom_hbond_site_symmetry_A
N2 H2 N3 0.88 2.18 3.062(4) 175.2 2_566

loop_
_geom_torsion_atom_site_label_1
_geom_torsion_atom_site_label_2
_geom_torsion_atom_site_label_3
_geom_torsion_atom_site_label_4
_geom_torsion
C33 N3 N4 N5 0.7(4)
N3 N4 N5 C34 -0.6(4)
N3 N4 N5 C35 175.1(3)
C9 O1 C1 C6 0.2(6)
C9 O1 C1 C2 -178.6(4)
C6 C1 C2 C3 0.3(7)
O1 C1 C2 C3 179.1(4)
C1 C2 C3 C4 0.1(7)
C2 C3 C4 C5 -0.6(7)
C2 C3 C4 Br1 -179.4(4)
C3 C4 C5 C6 0.6(6)
Br1 C4 C5 C6 179.4(3)
C2 C1 C6 C5 -0.2(6)
O1 C1 C6 C5 -179.0(4)
C2 C1 C6 C7 -179.9(4)
O1 C1 C6 C7 1.4(6)
C4 C5 C6 C1 -0.2(6)
C4 C5 C6 C7 179.4(4)
C1 C6 C7 C8 0.2(6)
C5 C6 C7 C8 -179.3(4)
C6 C7 C8 C9 -3.4(6)
C6 C7 C8 C10 164.9(4)
C1 O1 C9 O2 176.6(4)
C1 O1 C9 C8 -3.2(6)
C7 C8 C9 O2 -175.0(5)
C10 C8 C9 O2 16.1(7)
C7 C8 C9 O1 4.8(6)
C10 C8 C9 O1 -164.0(4)
C11 N1 C10 O3 -173.5(3)
C18 N1 C10 O3 8.2(5)
C11 N1 C10 C8 8.2(5)
C18 N1 C10 C8 -170.1(3)
C7 C8 C10 O3 -100.0(5)
C9 C8 C10 O3 68.8(5)
C7 C8 C10 N1 78.4(5)
C9 C8 C10 N1 -112.8(4)
C10 N1 C11 C16 -106.7(4)
C18 N1 C11 C16 71.4(5)
C10 N1 C11 C12 73.2(5)
C18 N1 C11 C12 -108.6(4)
C16 C11 C12 C13 0.8(6)
N1 C11 C12 C13 -179.1(4)
C11 C12 C13 C14 0.4(7)
C12 C13 C14 C15 -1.6(7)
C12 C13 C14 C17 175.6(4)
C13 C14 C15 C16 1.7(7)
C17 C14 C15 C16 -175.6(5)
C12 C11 C16 C15 -0.7(6)
N1 C11 C16 C15 179.2(4)
C14 C15 C16 C11 -0.6(7)
C10 N1 C18 C26 -151.3(3)
C11 N1 C18 C26 30.4(4)
C10 N1 C18 C19 79.2(4)
C11 N1 C18 C19 -99.1(3)
C20 N2 C19 O4 -5.8(6)
C20 N2 C19 C18 171.9(3)
N1 C18 C19 O4 18.8(4)
C26 C18 C19 O4 -108.9(4)
N1 C18 C19 N2 -158.9(3)
C26 C18 C19 N2 73.4(4)
C19 N2 C20 C25 -143.6(5)
C19 N2 C20 C21 93.1(5)
N2 C20 C21 C22 -179.1(5)
C25 C20 C21 C22 56.2(7)
C20 C21 C22 C23 -56.6(9)
C21 C22 C23 C24 55.0(9)
C22 C23 C24 C25 -53.4(9)
N2 C20 C25 C24 178.5(5)
C21 C20 C25 C24 -55.8(7)
C23 C24 C25 C20 54.7(9)
N1 C18 C26 C27 -104.4(4)
C19 C18 C26 C27 21.3(5)
N1 C18 C26 C31 77.0(4)
C19 C18 C26 C31 -157.4(3)
C31 C26 C27 C28 -0.5(5)
C18 C26 C27 C28 -179.2(3)
C26 C27 C28 C29 1.8(6)
C27 C28 C29 C30 -1.4(6)
C28 C29 C30 C31 -0.2(6)
C32 O5 C31 C30 2.9(5)
C32 O5 C31 C26 -178.3(3)
C29 C30 C31 O5 -179.7(3)
C29 C30 C31 C26 1.5(5)
C27 C26 C31 O5 -180.0(3)
C18 C26 C31 O5 -1.3(4)
C27 C26 C31 C30 -1.1(5)
C18 C26 C31 C30 177.6(3)
C31 O5 C32 C33 178.3(3)
N4 N3 C33 C34 -0.5(4)
N4 N3 C33 C32 -179.5(3)
O5 C32 C33 N3 175.5(3)
O5 C32 C33 C34 -3.2(5)
N4 N5 C34 C33 0.3(4)
C35 N5 C34 C33 -175.0(3)
N3 C33 C34 N5 0.1(4)
C32 C33 C34 N5 179.0(3)
N4 N5 C35 C36 -171.6(3)
C34 N5 C35 C36 3.2(6)
N4 N5 C35 C40 5.6(5)
C34 N5 C35 C40 -179.6(4)
C40 C35 C36 C37 0.4(6)
N5 C35 C36 C37 177.5(4)
C35 C36 C37 C38 -1.0(7)
C36 C37 C38 C39 0.9(7)
C37 C38 C39 C40 -0.2(7)
C37 C38 C39 N6 179.8(4)
O6 N6 C39 C38 12.6(9)
O7 N6 C39 C38 -164.1(5)
O6 N6 C39 C40 -167.4(6)
O7 N6 C39 C40 15.9(7)
C38 C39 C40 C35 -0.4(6)
N6 C39 C40 C35 179.6(4)
C36 C35 C40 C39 0.3(6)
N5 C35 C40 C39 -176.9(4)
